data_7028505
loop_
_publ_author_name
'Davies, David L.'
'Lelj, Francesco'
'Lowe, Mark P.'
'Ryder, Karl S.'
'Singh, Kuldip'
'Singh, Shalini'

_publ_section_title
;
 Pyridine imines as ligands in luminescent iridium complexes.
;
_journal_issue 10
_journal_name_full 'Dalton transactions (Cambridge, England : 2003)'
_journal_page_first 4026
_journal_page_last 4039
_journal_paper_doi 10.1039/c3dt52975d
_journal_volume 43
_journal_year 2014
_chemical_formula_moiety '(C31 H24 Ir N6 O2, F6 P,2H2 O)'
_chemical_formula_sum 'C31 H28 F6 Ir N6 O4 P'
_chemical_formula_weight 885.76
_chemical_name_systematic
;
?
;
_space_group_IT_number 1
_symmetry_cell_setting triclinic
_symmetry_space_group_name_Hall 'P 1'
_symmetry_space_group_name_H-M 'P 1'
_atom_sites_solution_hydrogens geom
_atom_sites_solution_primary direct
_atom_sites_solution_secondary difmap
_audit_creation_method SHELXL-97
_cell_angle_alpha 105.756(3)
_cell_angle_beta 99.890(3)
_cell_angle_gamma 99.000(3)
_cell_formula_units_Z 2
_cell_length_a 9.6561(16)
_cell_length_b 11.621(2)
_cell_length_c 15.632(3)
_cell_measurement_reflns_used 937
_cell_measurement_temperature 150(2)
_cell_measurement_theta_max 24.305
_cell_measurement_theta_min 2.556
_cell_volume 1624.5(5)
_computing_cell_refinement 'Bruker SMART'
_computing_data_collection 'Bruker SMART'
_computing_data_reduction 'Bruker SHELXTL'
_computing_molecular_graphics 'Bruker SHELXTL'
_computing_publication_material 'Bruker SHELXTL'
_computing_structure_refinement 'SHELXL-97 (Sheldrick, 1997)'
_computing_structure_solution 'SHELXS-97 (Sheldrick, 1990)'
_diffrn_ambient_temperature 150(2)
_diffrn_measured_fraction_theta_full 0.987
_diffrn_measured_fraction_theta_max 0.987
_diffrn_measurement_device_type 'Bruker Apex 2000 CCD area detector'
_diffrn_measurement_method 'phi and omega scans'
_diffrn_radiation_monochromator graphite
_diffrn_radiation_source 'fine-focus sealed tube'
_diffrn_radiation_type MoK\a
_diffrn_radiation_wavelength 0.71073
_diffrn_reflns_av_R_equivalents 0.0277
_diffrn_reflns_av_sigmaI/netI 0.0801
_diffrn_reflns_limit_h_max 11
_diffrn_reflns_limit_h_min -11
_diffrn_reflns_limit_k_max 14
_diffrn_reflns_limit_k_min -14
_diffrn_reflns_limit_l_max 19
_diffrn_reflns_limit_l_min -19
_diffrn_reflns_number 12736
_diffrn_reflns_theta_full 26.00
_diffrn_reflns_theta_max 26.00
_diffrn_reflns_theta_min 1.86
_exptl_absorpt_coefficient_mu 4.240
_exptl_absorpt_correction_T_max 0.802
_exptl_absorpt_correction_T_min 0.614
_exptl_absorpt_correction_type empirical
_exptl_absorpt_process_details
;
absorption correction based on 8586 reflections(SADABS);Rint 0.0689 before
correction and 0.0487 after.
;
_exptl_crystal_colour red
_exptl_crystal_density_diffrn 1.811
_exptl_crystal_density_method 'not measured'
_exptl_crystal_description block
_exptl_crystal_F_000 868
_exptl_crystal_size_max 0.17
_exptl_crystal_size_mid 0.13
_exptl_crystal_size_min 0.11
_refine_diff_density_max 1.838
_refine_diff_density_min -1.100
_refine_diff_density_rms 0.124
_refine_ls_abs_structure_details 'Flack H D (1983), Acta Cryst. A39, 876-881'
_refine_ls_abs_structure_Flack 0.043(6)
_refine_ls_extinction_method none
_refine_ls_goodness_of_fit_ref 0.942
_refine_ls_hydrogen_treatment constr
_refine_ls_matrix_type full
_refine_ls_number_parameters 847
_refine_ls_number_reflns 11255
_refine_ls_number_restraints 3
_refine_ls_restrained_S_all 0.942
_refine_ls_R_factor_all 0.0453
_refine_ls_R_factor_gt 0.0390
_refine_ls_shift/su_max 0.002
_refine_ls_shift/su_mean 0.000
_refine_ls_structure_factor_coef Fsqd
_refine_ls_weighting_details 'calc w=1/[\s^2^(Fo^2^)+(0.0267P)^2^+0.0000P] where P=(Fo^2^+2Fc^2^)/3'
_refine_ls_weighting_scheme calc
_refine_ls_wR_factor_gt 0.0785
_refine_ls_wR_factor_ref 0.0802
_reflns_number_gt 9871
_reflns_number_total 11255
_reflns_threshold_expression >2sigma(I)
_cod_data_source_file c3dt52975d.txt
_cod_data_source_block 08010a_6a
_cod_depositor_comments
;
The following automatic conversions were performed:

'_symmetry_cell_setting' value 'Triclinic' changed to 'triclinic'
according to
/usr/data/users/saulius/automatic-downloads/current/RSC/lib/dictionaries/cif_core.dic
dictionary named 'cif_core.dic' version 2.4.2 from 2011-04-26.

Automatic conversion script
Id: cif_fix_values 2281 2013-09-26 08:29:07Z andrius 
;
_cod_original_sg_symbol_H-M P1
_cod_database_code 7028505

loop_
_symmetry_equiv_pos_as_xyz
'x, y, z'

loop_
_atom_site_label
_atom_site_type_symbol
_atom_site_fract_x
_atom_site_fract_y
_atom_site_fract_z
_atom_site_U_iso_or_equiv
_atom_site_adp_type
_atom_site_occupancy
_atom_site_symmetry_multiplicity
_atom_site_calc_flag
_atom_site_refinement_flags
Ir1 Ir 0.53995(3) 0.67050(2) 0.79043(2) 0.02677(14) Uani 1 1 d .
O1 O 1.0036(8) 0.8382(7) 1.2585(5) 0.054(2) Uani 1 1 d .
O2 O 0.8008(7) 0.7977(6) 1.3057(5) 0.0472(18) Uani 1 1 d .
H2B H 0.8282 0.7568 1.3397 0.071 Uiso 1 1 calc R
N1 N 0.4065(8) 0.7459(7) 0.8660(5) 0.0325(18) Uani 1 1 d .
N2 N 0.4745(8) 0.8494(7) 0.9357(5) 0.0356(19) Uani 1 1 d .
N3 N 0.6878(8) 0.6155(6) 0.7197(5) 0.0324(18) Uani 1 1 d .
N4 N 0.7082(8) 0.6706(7) 0.6561(5) 0.0366(19) Uani 1 1 d .
N5 N 0.5623(8) 0.5602(7) 0.8781(5) 0.0274(17) Uani 1 1 d .
N6 N 0.3852(7) 0.5049(6) 0.7178(5) 0.0268(17) Uani 1 1 d .
C1 C 0.2747(12) 0.7196(10) 0.8749(7) 0.046(3) Uani 1 1 d .
H1 H 0.2033 0.6513 0.8354 0.056 Uiso 1 1 calc R
C2 C 0.2527(12) 0.8045(11) 0.9498(8) 0.053(3) Uani 1 1 d .
H2 H 0.1656 0.8061 0.9701 0.064 Uiso 1 1 calc R
C3 C 0.3813(12) 0.8857(9) 0.9886(7) 0.043(3) Uani 1 1 d .
H3 H 0.4018 0.9541 1.0420 0.052 Uiso 1 1 calc R
C4 C 0.6211(10) 0.8933(9) 0.9414(6) 0.035(2) Uani 1 1 d .
C5 C 0.7007(12) 0.9985(9) 1.0100(6) 0.047(3) Uani 1 1 d .
H5 H 0.6570 1.0447 1.0536 0.056 Uiso 1 1 calc R
C6 C 0.8445(13) 1.0328(10) 1.0124(8) 0.061(3) Uani 1 1 d .
H6 H 0.9017 1.1036 1.0587 0.074 Uiso 1 1 calc R
C7 C 0.9066(12) 0.9650(10) 0.9481(7) 0.051(3) Uani 1 1 d .
H7 H 1.0064 0.9890 0.9509 0.061 Uiso 1 1 calc R
C8 C 0.8246(10) 0.8631(9) 0.8799(6) 0.038(2) Uani 1 1 d .
H8 H 0.8684 0.8195 0.8351 0.045 Uiso 1 1 calc R
C9 C 0.6810(10) 0.8228(9) 0.8749(6) 0.033(2) Uani 1 1 d .
C10 C 0.7874(10) 0.5506(9) 0.7259(6) 0.038(2) Uani 1 1 d .
H10 H 0.7985 0.5026 0.7660 0.045 Uiso 1 1 calc R
C11 C 0.8739(11) 0.5629(10) 0.6649(7) 0.049(3) Uani 1 1 d .
H11 H 0.9537 0.5263 0.6557 0.059 Uiso 1 1 calc R
C12 C 0.8204(11) 0.6378(10) 0.6217(7) 0.050(3) Uani 1 1 d .
H12 H 0.8555 0.6630 0.5750 0.060 Uiso 1 1 calc R
C13 C 0.6174(10) 0.7505(8) 0.6414(6) 0.034(2) Uani 1 1 d .
C14 C 0.6235(13) 0.8094(10) 0.5771(7) 0.054(3) Uani 1 1 d .
H14 H 0.6934 0.8005 0.5412 0.065 Uiso 1 1 calc R
C15 C 0.5256(14) 0.8825(10) 0.5652(8) 0.061(4) Uani 1 1 d .
H15 H 0.5276 0.9214 0.5191 0.073 Uiso 1 1 calc R
C16 C 0.4272(14) 0.9003(10) 0.6171(8) 0.059(3) Uani 1 1 d .
H16 H 0.3626 0.9523 0.6089 0.070 Uiso 1 1 calc R
C17 C 0.4240(11) 0.8385(9) 0.6842(7) 0.043(3) Uani 1 1 d .
H17 H 0.3547 0.8496 0.7205 0.051 Uiso 1 1 calc R
C18 C 0.5175(10) 0.7628(9) 0.6991(7) 0.037(2) Uani 1 1 d .
C19 C 0.2956(10) 0.4808(9) 0.6390(6) 0.035(2) Uani 1 1 d .
H19 H 0.2986 0.5422 0.6094 0.042 Uiso 1 1 calc R
C20 C 0.1944(10) 0.3686(9) 0.5951(7) 0.039(2) Uani 1 1 d .
H20 H 0.1279 0.3559 0.5393 0.046 Uiso 1 1 calc R
C21 C 0.1971(11) 0.2775(9) 0.6379(7) 0.052(3) Uani 1 1 d .
H21 H 0.1358 0.1988 0.6098 0.062 Uiso 1 1 calc R
C22 C 0.2886(10) 0.3028(9) 0.7202(7) 0.040(2) Uani 1 1 d .
H22 H 0.2882 0.2431 0.7513 0.048 Uiso 1 1 calc R
C23 C 0.3811(10) 0.4138(9) 0.7581(6) 0.035(2) Uani 1 1 d .
C24 C 0.4793(10) 0.4528(9) 0.8483(6) 0.036(2) Uani 1 1 d .
H24 H 0.4816 0.3991 0.8845 0.043 Uiso 1 1 calc R
C25 C 0.6415(10) 0.6079(8) 0.9709(6) 0.029(2) Uani 1 1 d .
C26 C 0.5727(10) 0.6223(9) 1.0409(6) 0.036(2) Uani 1 1 d .
H26 H 0.4716 0.5927 1.0286 0.043 Uiso 1 1 calc R
C27 C 0.6485(11) 0.6796(9) 1.1293(6) 0.042(3) Uani 1 1 d .
H27 H 0.5988 0.6864 1.1773 0.051 Uiso 1 1 calc R
C28 C 0.7935(10) 0.7271(8) 1.1504(6) 0.031(2) Uani 1 1 d .
C29 C 0.8603(10) 0.7116(9) 1.0776(6) 0.036(2) Uani 1 1 d .
H29 H 0.9610 0.7431 1.0897 0.043 Uiso 1 1 calc R
C30 C 0.7876(10) 0.6529(9) 0.9892(7) 0.038(2) Uani 1 1 d .
H30 H 0.8373 0.6433 0.9411 0.046 Uiso 1 1 calc R
C31 C 0.8749(12) 0.7911(9) 1.2445(7) 0.040(2) Uani 1 1 d .
P1 P 0.0345(3) 0.3963(3) 0.88751(19) 0.0452(7) Uani 1 1 d .
F1 F 0.0383(7) 0.4230(8) 0.7938(4) 0.081(2) Uani 1 1 d .
F2 F 0.0262(8) 0.2562(7) 0.8421(6) 0.100(3) Uani 1 1 d .
F3 F -0.1363(7) 0.3743(6) 0.8658(4) 0.0618(18) Uani 1 1 d .
F4 F 0.0342(6) 0.3722(8) 0.9821(4) 0.078(2) Uani 1 1 d .
F5 F 0.0433(7) 0.5380(6) 0.9341(5) 0.076(2) Uani 1 1 d .
F6 F 0.2069(6) 0.4193(7) 0.9115(4) 0.065(2) Uani 1 1 d .
Ir1A Ir 0.45992(2) 0.32942(2) 0.209291(19) 0.02472(13) Uani 1 1 d .
O1A O 0.8118(8) 0.1466(7) 0.5983(5) 0.056(2) Uani 1 1 d .
O2A O 0.6384(8) 0.2020(7) 0.6689(4) 0.053(2) Uani 1 1 d .
H2A H 0.6905 0.2441 0.7202 0.079 Uiso 1 1 calc R
N1A N 0.2759(7) 0.2575(7) 0.2403(5) 0.0292(17) Uani 1 1 d .
N2A N 0.2831(8) 0.1541(7) 0.2653(6) 0.040(2) Uani 1 1 d .
N3A N 0.6462(7) 0.3829(7) 0.1747(5) 0.0257(16) Uani 1 1 d .
N4A N 0.6482(8) 0.3257(7) 0.0850(5) 0.0301(17) Uani 1 1 d .
N5A N 0.5231(7) 0.4374(6) 0.3492(5) 0.0243(16) Uani 1 1 d .
N6A N 0.3864(7) 0.4914(7) 0.2073(5) 0.0264(17) Uani 1 1 d .
C1A C 0.1524(10) 0.2870(9) 0.2518(7) 0.041(2) Uani 1 1 d .
H1A H 0.1190 0.3549 0.2398 0.049 Uiso 1 1 calc R
C2A C 0.0803(12) 0.2017(10) 0.2844(8) 0.059(3) Uani 1 1 d .
H2A1 H -0.0105 0.2016 0.3001 0.070 Uiso 1 1 calc R
C3A C 0.1621(11) 0.1179(10) 0.2899(8) 0.054(3) Uani 1 1 d .
H3A H 0.1377 0.0469 0.3078 0.065 Uiso 1 1 calc R
C4A C 0.4121(10) 0.1100(8) 0.2629(7) 0.035(2) Uani 1 1 d .
C5A C 0.4344(11) 0.0118(10) 0.2931(7) 0.050(3) Uani 1 1 d .
H5A H 0.3643 -0.0291 0.3168 0.060 Uiso 1 1 calc R
C6A C 0.5659(12) -0.0252(10) 0.2871(9) 0.061(3) Uani 1 1 d .
H6A H 0.5872 -0.0911 0.3084 0.073 Uiso 1 1 calc R
C7A C 0.6605(11) 0.0333(9) 0.2514(7) 0.044(3) Uani 1 1 d .
H7A H 0.7463 0.0048 0.2449 0.052 Uiso 1 1 calc R
C8A C 0.6386(10) 0.1310(8) 0.2243(6) 0.033(2) Uani 1 1 d .
H8A H 0.7106 0.1691 0.2003 0.040 Uiso 1 1 calc R
C9A C 0.5121(9) 0.1801(8) 0.2299(6) 0.031(2) Uani 1 1 d .
C10A C 0.7746(10) 0.4530(8) 0.2144(6) 0.030(2) Uani 1 1 d .
H10A H 0.8025 0.5027 0.2764 0.037 Uiso 1 1 calc R
C11A C 0.8648(11) 0.4441(8) 0.1524(7) 0.038(2) Uani 1 1 d .
H11A H 0.9629 0.4839 0.1639 0.046 Uiso 1 1 calc R
C12A C 0.7812(11) 0.3663(11) 0.0725(8) 0.049(3) Uani 1 1 d .
H12A H 0.8109 0.3436 0.0165 0.059 Uiso 1 1 calc R
C13A C 0.5175(10) 0.2527(8) 0.0294(6) 0.031(2) Uani 1 1 d .
C14A C 0.5077(12) 0.1948(9) -0.0622(6) 0.042(3) Uani 1 1 d .
H14A H 0.5892 0.2034 -0.0882 0.050 Uiso 1 1 calc R
C15A C 0.3779(12) 0.1253(9) -0.1138(7) 0.043(3) Uani 1 1 d .
H15A H 0.3685 0.0833 -0.1765 0.052 Uiso 1 1 calc R
C16A C 0.2614(11) 0.1158(9) -0.0756(6) 0.044(3) Uani 1 1 d .
H16A H 0.1706 0.0688 -0.1122 0.053 Uiso 1 1 calc R
C17A C 0.2747(10) 0.1747(8) 0.0169(6) 0.036(2) Uani 1 1 d .
H17A H 0.1920 0.1681 0.0420 0.043 Uiso 1 1 calc R
C18A C 0.4056(10) 0.2426(8) 0.0733(6) 0.028(2) Uani 1 1 d .
C19A C 0.3090(9) 0.5125(8) 0.1379(6) 0.026(2) Uani 1 1 d .
H19A H 0.2930 0.4545 0.0792 0.031 Uiso 1 1 calc R
C20A C 0.2488(10) 0.6157(9) 0.1454(7) 0.035(2) Uani 1 1 d .
H20A H 0.1911 0.6265 0.0937 0.042 Uiso 1 1 calc R
C21A C 0.2754(10) 0.6995(9) 0.2286(7) 0.042(3) Uani 1 1 d .
H21A H 0.2366 0.7709 0.2352 0.050 Uiso 1 1 calc R
C22A C 0.3597(10) 0.6834(8) 0.3060(7) 0.036(2) Uani 1 1 d .
H22A H 0.3793 0.7422 0.3647 0.044 Uiso 1 1 calc R
C23A C 0.4119(9) 0.5777(8) 0.2917(6) 0.029(2) Uani 1 1 d .
C24A C 0.4885(9) 0.5413(8) 0.3665(6) 0.031(2) Uani 1 1 d .
H24A H 0.5121 0.5949 0.4273 0.037 Uiso 1 1 calc R
C25A C 0.5778(9) 0.3892(8) 0.4195(6) 0.028(2) Uani 1 1 d .
C26A C 0.4992(10) 0.3752(9) 0.4829(6) 0.036(2) Uani 1 1 d .
H26A H 0.4146 0.4071 0.4845 0.043 Uiso 1 1 calc R
C27A C 0.5425(10) 0.3151(9) 0.5442(6) 0.037(2) Uani 1 1 d .
H27A H 0.4872 0.3041 0.5873 0.045 Uiso 1 1 calc R
C28A C 0.6655(10) 0.2715(8) 0.5424(5) 0.033(2) Uani 1 1 d .
C29A C 0.7434(10) 0.2852(8) 0.4790(7) 0.039(2) Uani 1 1 d .
H29A H 0.8272 0.2521 0.4773 0.047 Uiso 1 1 calc R
C30A C 0.7028(9) 0.3457(8) 0.4177(6) 0.033(2) Uani 1 1 d .
H30A H 0.7591 0.3573 0.3753 0.039 Uiso 1 1 calc R
C31A C 0.7124(11) 0.2016(9) 0.6061(7) 0.040(2) Uani 1 1 d .
P1A P 0.0863(3) 0.6046(3) 0.4441(2) 0.0529(8) Uani 1 1 d .
F1A F 0.0756(6) 0.5662(7) 0.3387(4) 0.072(2) Uani 1 1 d .
F2A F -0.0737(6) 0.6296(6) 0.4293(4) 0.0598(17) Uani 1 1 d .
F3A F 0.1497(8) 0.7406(7) 0.4502(6) 0.097(3) Uani 1 1 d .
F4A F 0.0990(7) 0.6465(9) 0.5509(5) 0.106(3) Uani 1 1 d .
F5A F 0.2450(6) 0.5826(8) 0.4603(4) 0.079(2) Uani 1 1 d .
F6A F 0.0263(7) 0.4723(7) 0.4397(6) 0.100(3) Uani 1 1 d .

loop_
_atom_site_aniso_label
_atom_site_aniso_U_11
_atom_site_aniso_U_22
_atom_site_aniso_U_33
_atom_site_aniso_U_23
_atom_site_aniso_U_13
_atom_site_aniso_U_12
Ir1 0.0300(3) 0.0268(3) 0.0250(3) 0.0075(3) 0.0101(3) 0.0066(3)
O1 0.046(5) 0.067(5) 0.038(4) 0.004(4) 0.001(4) 0.011(4)
O2 0.052(5) 0.056(5) 0.039(4) 0.016(4) 0.012(4) 0.022(4)
N1 0.033(5) 0.030(5) 0.036(5) 0.011(4) 0.012(4) 0.005(4)
N2 0.044(5) 0.037(5) 0.033(5) 0.011(4) 0.017(4) 0.018(4)
N3 0.037(5) 0.023(4) 0.033(5) 0.005(4) 0.009(4) -0.001(4)
N4 0.044(5) 0.037(5) 0.022(4) 0.006(4) 0.011(4) -0.006(4)
N5 0.028(4) 0.027(4) 0.027(4) 0.005(3) 0.007(3) 0.011(3)
N6 0.022(4) 0.028(4) 0.030(4) 0.006(3) 0.008(3) 0.010(3)
C1 0.049(7) 0.042(7) 0.054(7) 0.020(6) 0.015(6) 0.013(5)
C2 0.054(7) 0.061(8) 0.071(8) 0.034(7) 0.037(7) 0.040(6)
C3 0.068(8) 0.032(6) 0.043(6) 0.015(5) 0.025(6) 0.029(6)
C4 0.030(5) 0.039(6) 0.032(5) 0.010(5) 0.003(4) 0.006(4)
C5 0.060(7) 0.044(6) 0.026(5) 0.002(5) 0.003(5) 0.006(6)
C6 0.065(8) 0.037(7) 0.056(8) -0.002(6) -0.011(6) -0.011(6)
C7 0.044(6) 0.044(7) 0.053(7) 0.005(6) 0.009(6) -0.001(5)
C8 0.043(6) 0.036(6) 0.034(6) 0.010(5) 0.011(5) 0.005(5)
C9 0.041(6) 0.038(6) 0.027(5) 0.012(4) 0.011(4) 0.018(5)
C10 0.036(6) 0.044(6) 0.030(5) 0.003(5) 0.008(4) 0.011(5)
C11 0.041(6) 0.067(8) 0.038(6) 0.003(6) 0.022(5) 0.020(6)
C12 0.051(7) 0.057(7) 0.033(6) -0.001(5) 0.025(5) -0.008(6)
C13 0.049(6) 0.019(5) 0.021(5) 0.002(4) -0.001(4) -0.012(4)
C14 0.082(9) 0.039(6) 0.035(6) 0.019(5) 0.011(6) -0.013(6)
C15 0.093(10) 0.043(7) 0.035(7) 0.022(6) -0.003(7) -0.021(7)
C16 0.075(9) 0.037(7) 0.055(8) 0.021(6) -0.004(7) -0.003(6)
C17 0.045(6) 0.040(6) 0.030(6) 0.000(5) -0.004(5) 0.002(5)
C18 0.039(6) 0.027(5) 0.033(6) 0.008(5) -0.008(5) -0.009(4)
C19 0.039(6) 0.045(6) 0.028(5) 0.010(5) 0.018(5) 0.017(5)
C20 0.026(5) 0.033(6) 0.039(6) -0.005(5) 0.000(4) -0.008(4)
C21 0.052(7) 0.033(6) 0.052(7) -0.008(5) 0.022(6) -0.019(5)
C22 0.045(6) 0.033(6) 0.032(6) 0.003(5) 0.008(5) -0.006(5)
C23 0.035(5) 0.046(6) 0.031(5) 0.013(5) 0.021(4) 0.013(5)
C24 0.048(6) 0.037(6) 0.036(6) 0.017(5) 0.025(5) 0.018(5)
C25 0.036(5) 0.026(5) 0.031(5) 0.013(4) 0.010(4) 0.008(4)
C26 0.028(5) 0.048(6) 0.031(5) 0.010(5) 0.016(4) 0.001(4)
C27 0.051(7) 0.052(7) 0.030(6) 0.015(5) 0.017(5) 0.014(5)
C28 0.043(6) 0.022(5) 0.030(5) 0.008(4) 0.005(4) 0.015(4)
C29 0.031(5) 0.041(6) 0.037(6) 0.011(5) 0.006(5) 0.013(5)
C30 0.030(5) 0.054(7) 0.039(6) 0.017(5) 0.019(5) 0.016(5)
C31 0.057(7) 0.031(6) 0.031(6) 0.005(5) 0.000(5) 0.021(5)
P1 0.0412(16) 0.060(2) 0.0340(15) 0.0104(14) 0.0109(13) 0.0154(14)
F1 0.071(5) 0.149(7) 0.054(4) 0.052(5) 0.030(4) 0.060(5)
F2 0.074(5) 0.078(6) 0.134(8) 0.013(5) 0.007(5) 0.031(4)
F3 0.046(4) 0.078(5) 0.055(4) 0.023(4) -0.002(3) 0.006(3)
F4 0.035(4) 0.152(7) 0.055(4) 0.046(5) 0.016(3) 0.014(4)
F5 0.050(4) 0.064(5) 0.109(6) 0.009(4) 0.032(4) 0.013(3)
F6 0.040(4) 0.126(6) 0.047(4) 0.038(4) 0.022(3) 0.033(4)
Ir1A 0.0231(3) 0.0253(3) 0.0245(3) 0.0043(2) 0.0080(2) 0.0044(2)
O1A 0.058(5) 0.075(6) 0.048(5) 0.037(4) 0.009(4) 0.020(4)
O2A 0.065(5) 0.059(5) 0.027(4) 0.011(4) 0.006(4) 0.007(4)
N1A 0.018(4) 0.027(4) 0.032(4) 0.002(3) 0.001(3) -0.005(3)
N2A 0.030(4) 0.031(5) 0.060(6) 0.013(4) 0.023(4) 0.002(4)
N3A 0.025(4) 0.030(4) 0.029(4) 0.013(3) 0.012(3) 0.011(3)
N4A 0.030(4) 0.033(5) 0.029(4) 0.011(4) 0.012(4) 0.006(4)
N5A 0.023(4) 0.026(4) 0.027(4) 0.013(3) 0.008(3) 0.003(3)
N6A 0.024(4) 0.033(4) 0.026(4) 0.013(3) 0.009(3) 0.004(3)
C1A 0.035(6) 0.035(6) 0.048(6) 0.010(5) 0.010(5) 0.001(5)
C2A 0.039(7) 0.057(8) 0.078(9) 0.012(7) 0.027(6) 0.005(6)
C3A 0.046(7) 0.040(6) 0.093(9) 0.037(7) 0.030(6) 0.014(5)
C4A 0.028(5) 0.027(5) 0.047(6) 0.006(5) 0.011(4) 0.007(4)
C5A 0.044(6) 0.051(7) 0.070(8) 0.034(6) 0.025(6) 0.009(5)
C6A 0.061(8) 0.043(7) 0.098(10) 0.032(7) 0.041(7) 0.024(6)
C7A 0.038(6) 0.029(6) 0.070(8) 0.015(5) 0.021(5) 0.015(5)
C8A 0.035(5) 0.030(5) 0.037(6) 0.008(4) 0.015(4) 0.010(4)
C9A 0.030(5) 0.036(6) 0.021(5) 0.006(4) 0.003(4) -0.004(4)
C10A 0.044(6) 0.025(5) 0.024(5) 0.012(4) 0.007(4) 0.008(4)
C11A 0.040(6) 0.027(5) 0.050(7) 0.016(5) 0.009(5) 0.005(5)
C12A 0.039(6) 0.076(8) 0.055(7) 0.033(6) 0.030(6) 0.033(6)
C13A 0.036(5) 0.032(5) 0.026(5) 0.006(4) 0.005(4) 0.015(4)
C14A 0.060(7) 0.042(6) 0.029(6) 0.007(5) 0.016(5) 0.026(6)
C15A 0.064(7) 0.036(6) 0.028(6) 0.003(5) 0.013(5) 0.013(5)
C16A 0.050(7) 0.044(6) 0.027(5) 0.002(5) -0.006(5) 0.008(5)
C17A 0.040(6) 0.032(5) 0.036(6) 0.006(5) 0.015(5) 0.008(5)
C18A 0.040(6) 0.025(5) 0.020(5) 0.008(4) 0.006(4) 0.014(4)
C19A 0.022(5) 0.035(5) 0.023(5) 0.010(4) 0.014(4) 0.003(4)
C20A 0.030(5) 0.036(6) 0.036(6) 0.015(5) 0.000(4) -0.002(5)
C21A 0.041(6) 0.028(6) 0.060(7) 0.010(5) 0.018(5) 0.015(5)
C22A 0.039(6) 0.025(5) 0.040(6) 0.002(5) 0.014(5) 0.003(4)
C23A 0.028(5) 0.026(5) 0.033(5) 0.008(4) 0.012(4) 0.002(4)
C24A 0.032(5) 0.031(5) 0.024(5) 0.002(4) 0.007(4) -0.002(4)
C25A 0.032(5) 0.025(5) 0.020(5) -0.004(4) 0.004(4) 0.006(4)
C26A 0.037(6) 0.039(6) 0.032(5) 0.010(5) 0.008(4) 0.012(5)
C27A 0.034(6) 0.050(6) 0.031(5) 0.019(5) 0.013(4) 0.004(5)
C28A 0.047(6) 0.037(6) 0.010(4) 0.001(4) 0.006(4) 0.000(5)
C29A 0.027(5) 0.032(6) 0.057(7) 0.009(5) 0.009(5) 0.007(4)
C30A 0.030(5) 0.039(6) 0.035(5) 0.014(5) 0.018(4) 0.005(4)
C31A 0.048(7) 0.032(6) 0.028(6) 0.000(4) 0.000(5) 0.002(5)
P1A 0.0317(15) 0.092(3) 0.0414(17) 0.0325(17) 0.0101(13) 0.0070(16)
F1A 0.042(4) 0.116(6) 0.048(4) 0.025(4) 0.003(3) 0.002(4)
F2A 0.048(4) 0.088(5) 0.044(4) 0.022(4) 0.004(3) 0.021(4)
F3A 0.078(6) 0.090(6) 0.108(7) 0.014(5) 0.029(5) -0.005(5)
F4A 0.041(4) 0.240(11) 0.054(4) 0.058(6) 0.022(3) 0.047(5)
F5A 0.034(4) 0.160(8) 0.055(4) 0.050(5) 0.016(3) 0.020(4)
F6A 0.045(4) 0.093(6) 0.194(9) 0.086(6) 0.040(5) 0.020(4)

loop_
_atom_type_symbol
_atom_type_description
_atom_type_scat_dispersion_real
_atom_type_scat_dispersion_imag
_atom_type_scat_source
C C 0.0033 0.0016 'International Tables Vol C Tables 4.2.6.8 and 6.1.1.4'
H H 0.0000 0.0000 'International Tables Vol C Tables 4.2.6.8 and 6.1.1.4'
N N 0.0061 0.0033 'International Tables Vol C Tables 4.2.6.8 and 6.1.1.4'
O O 0.0106 0.0060 'International Tables Vol C Tables 4.2.6.8 and 6.1.1.4'
F F 0.0171 0.0103 'International Tables Vol C Tables 4.2.6.8 and 6.1.1.4'
P P 0.1023 0.0942 'International Tables Vol C Tables 4.2.6.8 and 6.1.1.4'
Ir Ir -1.4442 7.9887 'International Tables Vol C Tables 4.2.6.8 and 6.1.1.4'

loop_
_geom_angle_atom_site_label_1
_geom_angle_atom_site_label_2
_geom_angle_atom_site_label_3
_geom_angle
C18 Ir1 C9 86.7(4)
C18 Ir1 N3 80.1(4)
C9 Ir1 N3 92.9(3)
C18 Ir1 N1 97.0(4)
C9 Ir1 N1 80.8(3)
N3 Ir1 N1 173.2(3)
C18 Ir1 N5 175.4(4)
C9 Ir1 N5 97.0(3)
N3 Ir1 N5 97.0(3)
N1 Ir1 N5 86.4(3)
C18 Ir1 N6 100.2(3)
C9 Ir1 N6 172.2(3)
N3 Ir1 N6 92.0(3)
N1 Ir1 N6 94.6(3)
N5 Ir1 N6 76.4(3)
C31 O2 H2B 109.5
C1 N1 N2 106.8(8)
C1 N1 Ir1 139.2(7)
N2 N1 Ir1 113.6(6)
C3 N2 N1 109.6(8)
C3 N2 C4 133.5(9)
N1 N2 C4 116.8(7)
C10 N3 N4 107.1(8)
C10 N3 Ir1 137.2(7)
N4 N3 Ir1 114.9(6)
N3 N4 C12 109.3(8)
N3 N4 C13 116.9(8)
C12 N4 C13 133.8(9)
C24 N5 C25 120.6(8)
C24 N5 Ir1 115.5(6)
C25 N5 Ir1 122.8(5)
C19 N6 C23 116.9(8)
C19 N6 Ir1 127.2(6)
C23 N6 Ir1 115.9(6)
N1 C1 C2 110.8(10)
N1 C1 H1 124.6
C2 C1 H1 124.6
C3 C2 C1 106.2(9)
C3 C2 H2 126.9
C1 C2 H2 126.9
N2 C3 C2 106.6(9)
N2 C3 H3 126.7
C2 C3 H3 126.7
C5 C4 N2 121.5(9)
C5 C4 C9 123.0(9)
N2 C4 C9 115.5(8)
C6 C5 C4 117.7(10)
C6 C5 H5 121.1
C4 C5 H5 121.1
C5 C6 C7 120.6(10)
C5 C6 H6 119.7
C7 C6 H6 119.7
C8 C7 C6 120.3(10)
C8 C7 H7 119.8
C6 C7 H7 119.8
C9 C8 C7 121.8(10)
C9 C8 H8 119.1
C7 C8 H8 119.1
C8 C9 C4 116.5(9)
C8 C9 Ir1 130.4(7)
C4 C9 Ir1 113.0(7)
N3 C10 C11 109.9(9)
N3 C10 H10 125.0
C11 C10 H10 125.0
C12 C11 C10 105.4(9)
C12 C11 H11 127.3
C10 C11 H11 127.3
C11 C12 N4 108.2(9)
C11 C12 H12 125.9
N4 C12 H12 125.9
C14 C13 N4 122.9(10)
C14 C13 C18 123.2(10)
N4 C13 C18 113.8(8)
C13 C14 C15 118.7(11)
C13 C14 H14 120.6
C15 C14 H14 120.6
C16 C15 C14 122.3(11)
C16 C15 H15 118.9
C14 C15 H15 118.9
C15 C16 C17 117.8(11)
C15 C16 H16 121.1
C17 C16 H16 121.1
C18 C17 C16 123.0(11)
C18 C17 H17 118.5
C16 C17 H17 118.5
C17 C18 C13 114.9(9)
C17 C18 Ir1 131.0(8)
C13 C18 Ir1 114.0(7)
N6 C19 C20 124.0(9)
N6 C19 H19 118.0
C20 C19 H19 118.0
C21 C20 C19 116.8(9)
C21 C20 H20 121.6
C19 C20 H20 121.6
C22 C21 C20 119.2(9)
C22 C21 H21 120.4
C20 C21 H21 120.4
C21 C22 C23 120.1(10)
C21 C22 H22 119.9
C23 C22 H22 119.9
C22 C23 N6 122.9(9)
C22 C23 C24 124.6(9)
N6 C23 C24 112.4(8)
N5 C24 C23 119.7(8)
N5 C24 H24 120.1
C23 C24 H24 120.1
C26 C25 C30 119.5(9)
C26 C25 N5 120.9(8)
C30 C25 N5 119.1(8)
C25 C26 C27 120.4(9)
C25 C26 H26 119.8
C27 C26 H26 119.8
C28 C27 C26 122.0(9)
C28 C27 H27 119.0
C26 C27 H27 119.0
C27 C28 C29 116.2(9)
C27 C28 C31 122.4(9)
C29 C28 C31 121.4(9)
C30 C29 C28 122.9(9)
C30 C29 H29 118.6
C28 C29 H29 118.6
C29 C30 C25 119.0(9)
C29 C30 H30 120.5
C25 C30 H30 120.5
O1 C31 O2 125.4(9)
O1 C31 C28 119.3(10)
O2 C31 C28 115.3(10)
F2 P1 F4 89.5(5)
F2 P1 F1 91.4(5)
F4 P1 F1 178.6(5)
F2 P1 F3 90.9(4)
F4 P1 F3 90.0(3)
F1 P1 F3 91.1(4)
F2 P1 F5 179.6(5)
F4 P1 F5 90.1(4)
F1 P1 F5 89.0(4)
F3 P1 F5 89.3(4)
F2 P1 F6 89.6(4)
F4 P1 F6 89.0(3)
F1 P1 F6 89.9(4)
F3 P1 F6 178.9(4)
F5 P1 F6 90.3(4)
C9A Ir1A N3A 93.9(3)
C9A Ir1A C18A 89.4(3)
N3A Ir1A C18A 79.7(3)
C9A Ir1A N1A 80.6(3)
N3A Ir1A N1A 174.0(3)
C18A Ir1A N1A 97.8(3)
C9A Ir1A N6A 169.7(3)
N3A Ir1A N6A 94.3(3)
C18A Ir1A N6A 98.1(3)
N1A Ir1A N6A 91.4(3)
C9A Ir1A N5A 95.5(3)
N3A Ir1A N5A 97.0(3)
C18A Ir1A N5A 174.2(3)
N1A Ir1A N5A 86.0(3)
N6A Ir1A N5A 77.4(3)
C31A O2A H2A 109.5
C1A N1A N2A 107.8(7)
C1A N1A Ir1A 138.4(7)
N2A N1A Ir1A 113.4(5)
C3A N2A N1A 109.3(8)
C3A N2A C4A 133.6(9)
N1A N2A C4A 117.1(7)
C10A N3A N4A 107.3(7)
C10A N3A Ir1A 138.4(6)
N4A N3A Ir1A 114.1(5)
C12A N4A N3A 107.6(8)
C12A N4A C13A 136.1(8)
N3A N4A C13A 116.0(7)
C24A N5A C25A 122.1(7)
C24A N5A Ir1A 114.9(6)
C25A N5A Ir1A 122.2(5)
C19A N6A C23A 117.6(8)
C19A N6A Ir1A 127.6(6)
C23A N6A Ir1A 114.4(6)
N1A C1A C2A 108.0(10)
N1A C1A H1A 126.0
C2A C1A H1A 126.0
C3A C2A C1A 107.8(10)
C3A C2A H2A1 126.1
C1A C2A H2A1 126.1
N2A C3A C2A 107.0(9)
N2A C3A H3A 126.5
C2A C3A H3A 126.5
C5A C4A C9A 125.7(9)
C5A C4A N2A 121.6(9)
C9A C4A N2A 112.6(8)
C4A C5A C6A 117.1(9)
C4A C5A H5A 121.4
C6A C5A H5A 121.4
C7A C6A C5A 119.5(10)
C7A C6A H6A 120.2
C5A C6A H6A 120.2
C6A C7A C8A 122.6(10)
C6A C7A H7A 118.7
C8A C7A H7A 118.7
C7A C8A C9A 123.2(9)
C7A C8A H8A 118.4
C9A C8A H8A 118.4
C4A C9A C8A 111.7(8)
C4A C9A Ir1A 115.8(7)
C8A C9A Ir1A 132.3(7)
N3A C10A C11A 110.5(8)
N3A C10A H10A 124.7
C11A C10A H10A 124.7
C12A C11A C10A 105.0(9)
C12A C11A H11A 127.5
C10A C11A H11A 127.5
C11A C12A N4A 109.5(9)
C11A C12A H12A 125.2
N4A C12A H12A 125.2
C18A C13A C14A 124.7(9)
C18A C13A N4A 115.1(8)
C14A C13A N4A 120.2(9)
C15A C14A C13A 118.2(10)
C15A C14A H14A 120.9
C13A C14A H14A 120.9
C14A C15A C16A 120.0(9)
C14A C15A H15A 120.0
C16A C15A H15A 120.0
C15A C16A C17A 120.5(9)
C15A C16A H16A 119.8
C17A C16A H16A 119.8
C18A C17A C16A 121.7(9)
C18A C17A H17A 119.1
C16A C17A H17A 119.1
C13A C18A C17A 114.8(8)
C13A C18A Ir1A 114.6(7)
C17A C18A Ir1A 130.7(7)
N6A C19A C20A 123.6(8)
N6A C19A H19A 118.2
C20A C19A H19A 118.2
C21A C20A C19A 117.9(9)
C21A C20A H20A 121.1
C19A C20A H20A 121.1
C20A C21A C22A 121.4(9)
C20A C21A H21A 119.3
C22A C21A H21A 119.3
C23A C22A C21A 116.2(9)
C23A C22A H22A 121.9
C21A C22A H22A 121.9
C22A C23A N6A 123.2(9)
C22A C23A C24A 122.9(8)
N6A C23A C24A 113.7(8)
N5A C24A C23A 119.5(8)
N5A C24A H24A 120.2
C23A C24A H24A 120.2
C26A C25A C30A 120.5(9)
C26A C25A N5A 120.0(8)
C30A C25A N5A 119.1(8)
C25A C26A C27A 120.4(9)
C25A C26A H26A 119.8
C27A C26A H26A 119.8
C28A C27A C26A 119.2(9)
C28A C27A H27A 120.4
C26A C27A H27A 120.4
C27A C28A C29A 120.3(9)
C27A C28A C31A 120.4(8)
C29A C28A C31A 119.3(9)
C28A C29A C30A 121.4(9)
C28A C29A H29A 119.3
C30A C29A H29A 119.3
C29A C30A C25A 118.1(8)
C29A C30A H30A 121.0
C25A C30A H30A 121.0
O1A C31A O2A 123.2(10)
O1A C31A C28A 122.1(9)
O2A C31A C28A 114.7(9)
F6A P1A F1A 91.6(5)
F6A P1A F3A 179.0(5)
F1A P1A F3A 89.2(4)
F6A P1A F5A 90.5(4)
F1A P1A F5A 90.1(4)
F3A P1A F5A 88.8(4)
F6A P1A F4A 89.7(5)
F1A P1A F4A 178.7(5)
F3A P1A F4A 89.5(5)
F5A P1A F4A 89.7(4)
F6A P1A F2A 90.3(4)
F1A P1A F2A 90.7(3)
F3A P1A F2A 90.3(4)
F5A P1A F2A 178.8(5)
F4A P1A F2A 89.5(3)

loop_
_geom_bond_atom_site_label_1
_geom_bond_atom_site_label_2
_geom_bond_distance
Ir1 C18 2.008(9)
Ir1 C9 2.023(10)
Ir1 N3 2.029(8)
Ir1 N1 2.034(8)
Ir1 N5 2.123(7)
Ir1 N6 2.135(7)
O1 C31 1.233(12)
O2 C31 1.283(12)
O2 H2B 0.8400
N1 C1 1.302(12)
N1 N2 1.364(10)
N2 C3 1.362(11)
N2 C4 1.406(11)
N3 C10 1.318(11)
N3 N4 1.346(10)
N4 C12 1.351(12)
N4 C13 1.410(12)
N5 C24 1.289(11)
N5 C25 1.431(11)
N6 C19 1.310(11)
N6 C23 1.371(11)
C1 C2 1.383(14)
C1 H1 0.9500
C2 C3 1.365(15)
C2 H2 0.9500
C3 H3 0.9500
C4 C5 1.395(13)
C4 C9 1.407(12)
C5 C6 1.375(15)
C5 H5 0.9500
C6 C7 1.385(15)
C6 H6 0.9500
C7 C8 1.377(13)
C7 H7 0.9500
C8 C9 1.373(12)
C8 H8 0.9500
C10 C11 1.391(13)
C10 H10 0.9500
C11 C12 1.350(14)
C11 H11 0.9500
C12 H12 0.9500
C13 C14 1.365(12)
C13 C18 1.427(13)
C14 C15 1.388(17)
C14 H14 0.9500
C15 C16 1.355(17)
C15 H15 0.9500
C16 C17 1.426(14)
C16 H16 0.9500
C17 C18 1.389(14)
C17 H17 0.9500
C19 C20 1.418(12)
C19 H19 0.9500
C20 C21 1.399(14)
C20 H20 0.9500
C21 C22 1.358(14)
C21 H21 0.9500
C22 C23 1.361(13)
C22 H22 0.9500
C23 C24 1.466(13)
C24 H24 0.9500
C25 C26 1.360(11)
C25 C30 1.377(12)
C26 C27 1.375(13)
C26 H26 0.9500
C27 C28 1.369(13)
C27 H27 0.9500
C28 C29 1.385(12)
C28 C31 1.470(13)
C29 C30 1.369(13)
C29 H29 0.9500
C30 H30 0.9500
P1 F2 1.573(8)
P1 F4 1.578(7)
P1 F1 1.582(7)
P1 F3 1.590(7)
P1 F5 1.591(7)
P1 F6 1.605(6)
Ir1A C9A 1.972(9)
Ir1A N3A 2.020(7)
Ir1A C18A 2.025(8)
Ir1A N1A 2.036(7)
Ir1A N6A 2.119(7)
Ir1A N5A 2.131(7)
O1A C31A 1.239(12)
O2A C31A 1.308(11)
O2A H2A 0.8400
N1A C1A 1.319(11)
N1A N2A 1.369(10)
N2A C3A 1.333(12)
N2A C4A 1.421(11)
N3A C10A 1.316(11)
N3A N4A 1.384(10)
N4A C12A 1.363(11)
N4A C13A 1.398(11)
N5A C24A 1.274(11)
N5A C25A 1.424(10)
N6A C19A 1.312(10)
N6A C23A 1.379(10)
C1A C2A 1.381(13)
C1A H1A 0.9500
C2A C3A 1.358(14)
C2A H2A1 0.9500
C3A H3A 0.9500
C4A C5A 1.380(13)
C4A C9A 1.420(12)
C5A C6A 1.413(14)
C5A H5A 0.9500
C6A C7A 1.339(13)
C6A H6A 0.9500
C7A C8A 1.349(12)
C7A H7A 0.9500
C8A C9A 1.433(12)
C8A H8A 0.9500
C10A C11A 1.404(12)
C10A H10A 0.9500
C11A C12A 1.357(14)
C11A H11A 0.9500
C12A H12A 0.9500
C13A C18A 1.382(12)
C13A C14A 1.386(12)
C14A C15A 1.362(14)
C14A H14A 0.9500
C15A C16A 1.365(13)
C15A H15A 0.9500
C16A C17A 1.395(12)
C16A H16A 0.9500
C17A C18A 1.387(12)
C17A H17A 0.9500
C19A C20A 1.398(12)
C19A H19A 0.9500
C20A C21A 1.351(13)
C20A H20A 0.9500
C21A C22A 1.412(13)
C21A H21A 0.9500
C22A C23A 1.377(12)
C22A H22A 0.9500
C23A C24A 1.471(12)
C24A H24A 0.9500
C25A C26A 1.376(12)
C25A C30A 1.381(12)
C26A C27A 1.377(12)
C26A H26A 0.9500
C27A C28A 1.365(13)
C27A H27A 0.9500
C28A C29A 1.370(12)
C28A C31A 1.502(13)
C29A C30A 1.375(12)
C29A H29A 0.9500
C30A H30A 0.9500
P1A F6A 1.535(8)
P1A F1A 1.567(7)
P1A F3A 1.574(8)
P1A F5A 1.583(7)
P1A F4A 1.583(7)
P1A F2A 1.605(6)

loop_
_geom_hbond_atom_site_label_D
_geom_hbond_atom_site_label_H
_geom_hbond_atom_site_label_A
_geom_hbond_distance_DH
_geom_hbond_distance_HA
_geom_hbond_distance_DA
_geom_hbond_angle_DHA
_geom_hbond_site_symmetry_A
O2 H2B F2A 0.84 2.48 3.317(9) 174.1 1_656
O2A H2A F3 0.84 2.51 3.347(9) 174.7 1_655

loop_
_geom_torsion_atom_site_label_1
_geom_torsion_atom_site_label_2
_geom_torsion_atom_site_label_3
_geom_torsion_atom_site_label_4
_geom_torsion
C18 Ir1 N1 C1 99.3(11)
C9 Ir1 N1 C1 -175.2(11)
N3 Ir1 N1 C1 163(2)
N5 Ir1 N1 C1 -77.5(11)
N6 Ir1 N1 C1 -1.5(11)
C18 Ir1 N1 N2 -89.9(6)
C9 Ir1 N1 N2 -4.4(6)
N3 Ir1 N1 N2 -26(3)
N5 Ir1 N1 N2 93.3(6)
N6 Ir1 N1 N2 169.3(6)
C1 N1 N2 C3 0.6(10)
Ir1 N1 N2 C3 -173.2(6)
C1 N1 N2 C4 178.2(8)
Ir1 N1 N2 C4 4.4(9)
C18 Ir1 N3 C10 173.5(10)
C9 Ir1 N3 C10 87.4(9)
N1 Ir1 N3 C10 109(3)
N5 Ir1 N3 C10 -9.9(9)
N6 Ir1 N3 C10 -86.4(9)
C18 Ir1 N3 N4 5.3(6)
C9 Ir1 N3 N4 -80.8(6)
N1 Ir1 N3 N4 -59(3)
N5 Ir1 N3 N4 -178.2(6)
N6 Ir1 N3 N4 105.3(6)
C10 N3 N4 C12 0.9(10)
Ir1 N3 N4 C12 172.6(6)
C10 N3 N4 C13 -176.8(7)
Ir1 N3 N4 C13 -5.1(9)
C18 Ir1 N5 C24 -41(5)
C9 Ir1 N5 C24 176.4(7)
N3 Ir1 N5 C24 -89.8(7)
N1 Ir1 N5 C24 96.2(7)
N6 Ir1 N5 C24 0.6(6)
C18 Ir1 N5 C25 151(4)
C9 Ir1 N5 C25 8.5(7)
N3 Ir1 N5 C25 102.3(6)
N1 Ir1 N5 C25 -71.8(7)
N6 Ir1 N5 C25 -167.4(7)
C18 Ir1 N6 C19 -5.0(8)
C9 Ir1 N6 C19 146(2)
N3 Ir1 N6 C19 -85.2(7)
N1 Ir1 N6 C19 93.0(7)
N5 Ir1 N6 C19 178.1(7)
C18 Ir1 N6 C23 174.2(6)
C9 Ir1 N6 C23 -35(3)
N3 Ir1 N6 C23 94.0(6)
N1 Ir1 N6 C23 -87.9(6)
N5 Ir1 N6 C23 -2.7(6)
N2 N1 C1 C2 0.3(11)
Ir1 N1 C1 C2 171.5(7)
N1 C1 C2 C3 -1.0(12)
N1 N2 C3 C2 -1.2(11)
C4 N2 C3 C2 -178.2(9)
C1 C2 C3 N2 1.3(11)
C3 N2 C4 C5 -3.1(16)
N1 N2 C4 C5 180.0(8)
C3 N2 C4 C9 175.5(9)
N1 N2 C4 C9 -1.4(12)
N2 C4 C5 C6 177.9(9)
C9 C4 C5 C6 -0.7(15)
C4 C5 C6 C7 0.5(17)
C5 C6 C7 C8 0.9(17)
C6 C7 C8 C9 -2.2(16)
C7 C8 C9 C4 2.0(14)
C7 C8 C9 Ir1 -174.1(8)
C5 C4 C9 C8 -0.6(14)
N2 C4 C9 C8 -179.1(8)
C5 C4 C9 Ir1 176.2(8)
N2 C4 C9 Ir1 -2.4(10)
C18 Ir1 C9 C8 -82.6(9)
N3 Ir1 C9 C8 -2.7(9)
N1 Ir1 C9 C8 179.8(9)
N5 Ir1 C9 C8 94.7(9)
N6 Ir1 C9 C8 126(2)
C18 Ir1 C9 C4 101.2(7)
N3 Ir1 C9 C4 -178.9(7)
N1 Ir1 C9 C4 3.6(6)
N5 Ir1 C9 C4 -81.6(7)
N6 Ir1 C9 C4 -50(3)
N4 N3 C10 C11 -0.4(11)
Ir1 N3 C10 C11 -169.2(7)
N3 C10 C11 C12 -0.3(12)
C10 C11 C12 N4 0.9(12)
N3 N4 C12 C11 -1.2(11)
C13 N4 C12 C11 176.0(9)
N3 N4 C13 C14 -178.0(8)
C12 N4 C13 C14 5.0(16)
N3 N4 C13 C18 1.3(11)
C12 N4 C13 C18 -175.8(10)
N4 C13 C14 C15 177.4(9)
C18 C13 C14 C15 -1.8(15)
C13 C14 C15 C16 2.1(17)
C14 C15 C16 C17 -1.6(17)
C15 C16 C17 C18 0.7(16)
C16 C17 C18 C13 -0.4(14)
C16 C17 C18 Ir1 177.8(7)
C14 C13 C18 C17 1.0(13)
N4 C13 C18 C17 -178.3(8)
C14 C13 C18 Ir1 -177.6(7)
N4 C13 C18 Ir1 3.2(10)
C9 Ir1 C18 C17 -89.2(9)
N3 Ir1 C18 C17 177.3(9)
N1 Ir1 C18 C17 -8.9(9)
N5 Ir1 C18 C17 128(4)
N6 Ir1 C18 C17 87.1(9)
C9 Ir1 C18 C13 89.1(7)
N3 Ir1 C18 C13 -4.5(6)
N1 Ir1 C18 C13 169.4(6)
N5 Ir1 C18 C13 -54(5)
N6 Ir1 C18 C13 -94.7(7)
C23 N6 C19 C20 1.5(13)
Ir1 N6 C19 C20 -179.4(7)
N6 C19 C20 C21 -3.1(14)
C19 C20 C21 C22 3.8(14)
C20 C21 C22 C23 -3.1(15)
C21 C22 C23 N6 1.4(15)
C21 C22 C23 C24 176.9(9)
C19 N6 C23 C22 -0.6(13)
Ir1 N6 C23 C22 -179.8(7)
C19 N6 C23 C24 -176.6(7)
Ir1 N6 C23 C24 4.2(9)
C25 N5 C24 C23 169.8(8)
Ir1 N5 C24 C23 1.6(11)
C22 C23 C24 N5 -179.8(9)
N6 C23 C24 N5 -3.8(12)
C24 N5 C25 C26 -59.7(12)
Ir1 N5 C25 C26 107.6(9)
C24 N5 C25 C30 128.0(9)
Ir1 N5 C25 C30 -64.7(10)
C30 C25 C26 C27 -1.1(14)
N5 C25 C26 C27 -173.4(8)
C25 C26 C27 C28 2.0(15)
C26 C27 C28 C29 -1.5(14)
C26 C27 C28 C31 178.5(9)
C27 C28 C29 C30 0.2(14)
C31 C28 C29 C30 -179.8(9)
C28 C29 C30 C25 0.6(15)
C26 C25 C30 C29 -0.2(14)
N5 C25 C30 C29 172.3(8)
C27 C28 C31 O1 -175.7(9)
C29 C28 C31 O1 4.3(14)
C27 C28 C31 O2 1.0(13)
C29 C28 C31 O2 -179.0(8)
C9A Ir1A N1A C1A 176.5(10)
N3A Ir1A N1A C1A -160(3)
C18A Ir1A N1A C1A -95.3(10)
N6A Ir1A N1A C1A 3.0(10)
N5A Ir1A N1A C1A 80.3(10)
C9A Ir1A N1A N2A 4.6(6)
N3A Ir1A N1A N2A 28(3)
C18A Ir1A N1A N2A 92.7(6)
N6A Ir1A N1A N2A -169.0(6)
N5A Ir1A N1A N2A -91.7(6)
C1A N1A N2A C3A 1.7(11)
Ir1A N1A N2A C3A 176.1(7)
C1A N1A N2A C4A -176.6(8)
Ir1A N1A N2A C4A -2.2(10)
C9A Ir1A N3A C10A -92.9(9)
C18A Ir1A N3A C10A 178.4(9)
N1A Ir1A N3A C10A -116(3)
N6A Ir1A N3A C10A 81.0(9)
N5A Ir1A N3A C10A 3.1(9)
C9A Ir1A N3A N4A 81.6(6)
C18A Ir1A N3A N4A -7.1(6)
N1A Ir1A N3A N4A 58(3)
N6A Ir1A N3A N4A -104.5(6)
N5A Ir1A N3A N4A 177.6(6)
C10A N3A N4A C12A -1.2(9)
Ir1A N3A N4A C12A -177.4(6)
C10A N3A N4A C13A -176.0(7)
Ir1A N3A N4A C13A 7.8(9)
C9A Ir1A N5A C24A -171.6(6)
N3A Ir1A N5A C24A 93.9(6)
C18A Ir1A N5A C24A 40(4)
N1A Ir1A N5A C24A -91.4(6)
N6A Ir1A N5A C24A 0.9(6)
C9A Ir1A N5A C25A -1.6(6)
N3A Ir1A N5A C25A -96.2(6)
C18A Ir1A N5A C25A -150(3)
N1A Ir1A N5A C25A 78.6(6)
N6A Ir1A N5A C25A 170.9(6)
C9A Ir1A N6A C19A -127.0(18)
N3A Ir1A N6A C19A 89.8(7)
C18A Ir1A N6A C19A 9.7(7)
N1A Ir1A N6A C19A -88.4(7)
N5A Ir1A N6A C19A -174.0(7)
C9A Ir1A N6A C23A 46(2)
N3A Ir1A N6A C23A -97.4(6)
C18A Ir1A N6A C23A -177.6(6)
N1A Ir1A N6A C23A 84.3(6)
N5A Ir1A N6A C23A -1.3(5)
N2A N1A C1A C2A 0.0(11)
Ir1A N1A C1A C2A -172.3(8)
N1A C1A C2A C3A -1.6(13)
N1A N2A C3A C2A -2.7(12)
C4A N2A C3A C2A 175.3(10)
C1A C2A C3A N2A 2.6(14)
C3A N2A C4A C5A -2.6(18)
N1A N2A C4A C5A 175.2(9)
C3A N2A C4A C9A 179.4(11)
N1A N2A C4A C9A -2.8(12)
C9A C4A C5A C6A -2.6(17)
N2A C4A C5A C6A 179.6(9)
C4A C5A C6A C7A -1.5(17)
C5A C6A C7A C8A 3.2(18)
C6A C7A C8A C9A -0.9(17)
C5A C4A C9A C8A 4.6(14)
N2A C4A C9A C8A -177.5(8)
C5A C4A C9A Ir1A -171.2(9)
N2A C4A C9A Ir1A 6.8(10)
C7A C8A C9A C4A -2.8(13)
C7A C8A C9A Ir1A 172.1(8)
N3A Ir1A C9A C4A 176.1(7)
C18A Ir1A C9A C4A -104.2(7)
N1A Ir1A C9A C4A -6.2(7)
N6A Ir1A C9A C4A 33(2)
N5A Ir1A C9A C4A 78.8(7)
N3A Ir1A C9A C8A 1.5(9)
C18A Ir1A C9A C8A 81.1(9)
N1A Ir1A C9A C8A 179.1(9)
N6A Ir1A C9A C8A -141.7(16)
N5A Ir1A C9A C8A -95.9(9)
N4A N3A C10A C11A 0.0(10)
Ir1A N3A C10A C11A 174.7(6)
N3A C10A C11A C12A 1.3(11)
C10A C11A C12A N4A -2.1(11)
N3A N4A C12A C11A 2.1(11)
C13A N4A C12A C11A 175.3(10)
C12A N4A C13A C18A -176.0(10)
N3A N4A C13A C18A -3.3(11)
C12A N4A C13A C14A 5.1(16)
N3A N4A C13A C14A 177.9(8)
C18A C13A C14A C15A 1.7(15)
N4A C13A C14A C15A -179.6(9)
C13A C14A C15A C16A 1.2(15)
C14A C15A C16A C17A -1.5(16)
C15A C16A C17A C18A -1.1(15)
C14A C13A C18A C17A -4.1(14)
N4A C13A C18A C17A 177.2(8)
C14A C13A C18A Ir1A 175.9(7)
N4A C13A C18A Ir1A -2.9(10)
C16A C17A C18A C13A 3.6(13)
C16A C17A C18A Ir1A -176.3(7)
C9A Ir1A C18A C13A -88.6(7)
N3A Ir1A C18A C13A 5.4(6)
N1A Ir1A C18A C13A -169.1(7)
N6A Ir1A C18A C13A 98.4(7)
N5A Ir1A C18A C13A 60(4)
C9A Ir1A C18A C17A 91.3(9)
N3A Ir1A C18A C17A -174.6(9)
N1A Ir1A C18A C17A 10.9(9)
N6A Ir1A C18A C17A -81.6(9)
N5A Ir1A C18A C17A -120(3)
C23A N6A C19A C20A -1.5(12)
Ir1A N6A C19A C20A 171.0(6)
N6A C19A C20A C21A 1.8(13)
C19A C20A C21A C22A -0.8(14)
C20A C21A C22A C23A -0.3(14)
C21A C22A C23A N6A 0.6(13)
C21A C22A C23A C24A -173.5(8)
C19A N6A C23A C22A 0.3(12)
Ir1A N6A C23A C22A -173.2(7)
C19A N6A C23A C24A 174.9(7)
Ir1A N6A C23A C24A 1.4(9)
C25A N5A C24A C23A -170.5(7)
Ir1A N5A C24A C23A -0.5(10)
C22A C23A C24A N5A 174.0(8)
N6A C23A C24A N5A -0.7(11)
C24A N5A C25A C26A 56.7(12)
Ir1A N5A C25A C26A -112.5(8)
C24A N5A C25A C30A -129.7(9)
Ir1A N5A C25A C30A 61.0(9)
C30A C25A C26A C27A -1.5(14)
N5A C25A C26A C27A 172.0(8)
C25A C26A C27A C28A 1.1(14)
C26A C27A C28A C29A -1.3(14)
C26A C27A C28A C31A -177.8(8)
C27A C28A C29A C30A 1.9(14)
C31A C28A C29A C30A 178.4(8)
C28A C29A C30A C25A -2.2(14)
C26A C25A C30A C29A 1.9(13)
N5A C25A C30A C29A -171.6(8)
C27A C28A C31A O1A 170.0(9)
C29A C28A C31A O1A -6.5(14)
C27A C28A C31A O2A -8.9(13)
C29A C28A C31A O2A 174.7(9)
